data_7003559
loop_
_publ_author_name
'Breunig, Hans J.'
'K\"onigsmann, Lucia'
'Lork, Enno'
'Nema, Mihai'
'Philipp, Nicky'
'Silvestru, Cristian'
'Soran, Albert'
'Varga, Richard A.'
'Wagner, Roxana'

_publ_section_title
;
 Hypervalent organobismuth(iii) carbonate, chalcogenides and halides
 with the pendant arm ligands 2-(Me2NCH2)C6H4 and 2,6-(Me2NCH2)2C6H3
;
_journal_issue 14
_journal_name_full 'Dalton Transactions'
_journal_page_first 1831
_journal_page_last 1842
_journal_paper_doi 10.1039/b717127g
_journal_year 2008
_chemical_formula_moiety 'C18 H24 Bi2 Cl4 N2'
_chemical_formula_sum 'C18 H24 Bi2 Cl4 N2'
_chemical_formula_weight 828.16
_chemical_name_systematic
;
?
;
_space_group_IT_number 14
_symmetry_cell_setting monoclinic
_symmetry_space_group_name_Hall '-P 2ybc'
_symmetry_space_group_name_H-M 'P 1 21/c 1'
_atom_sites_solution_hydrogens geom
_atom_sites_solution_primary direct
_atom_sites_solution_secondary difmap
_audit_creation_method SHELXL-97
_cell_angle_alpha 90.00
_cell_angle_beta 100.95(3)
_cell_angle_gamma 90.00
_cell_formula_units_Z 2
_cell_length_a 9.0380(18)
_cell_length_b 8.1540(16)
_cell_length_c 16.107(3)
_cell_measurement_reflns_used 8000
_cell_measurement_temperature 173(2)
_cell_measurement_theta_max 25.975
_cell_measurement_theta_min 2.53
_cell_volume 1165.4(4)
_computing_cell_refinement 'STOE Cell'
_computing_data_collection 'STOE Expose'
_computing_data_reduction 'STOE Reduce'
_computing_molecular_graphics 'Diamond, Crystal Impact'
_computing_publication_material 'Bruker SHELXTL'
_computing_structure_refinement 'SHELXL-97 (Sheldrick, 1997)'
_computing_structure_solution 'SHELXS-97 (Sheldrick, 1990)'
_diffrn_ambient_temperature 173(2)
_diffrn_measured_fraction_theta_full 0.982
_diffrn_measured_fraction_theta_max 0.982
_diffrn_measurement_device_type 'STOE IPDS'
_diffrn_radiation_monochromator graphite
_diffrn_radiation_source 'fine-focus sealed tube'
_diffrn_radiation_type MoK\a
_diffrn_radiation_wavelength 0.71073
_diffrn_reflns_av_R_equivalents 0.0525
_diffrn_reflns_av_sigmaI/netI 0.0290
_diffrn_reflns_limit_h_max 11
_diffrn_reflns_limit_h_min -11
_diffrn_reflns_limit_k_max 10
_diffrn_reflns_limit_k_min -9
_diffrn_reflns_limit_l_max 19
_diffrn_reflns_limit_l_min -19
_diffrn_reflns_number 13075
_diffrn_reflns_theta_full 26.04
_diffrn_reflns_theta_max 26.04
_diffrn_reflns_theta_min 2.30
_diffrn_standards_decay_% 'random variation +/-2.0'
_exptl_absorpt_coefficient_mu 15.543
_exptl_absorpt_correction_T_max 0.1471
_exptl_absorpt_correction_T_min 0.0896
_exptl_absorpt_correction_type refdelf
_exptl_absorpt_process_details 'Walker & Stuart, Acta Cryst A, 1983'
_exptl_crystal_colour colourless
_exptl_crystal_density_diffrn 2.360
_exptl_crystal_density_method 'not measured'
_exptl_crystal_F_000 760
_exptl_crystal_size_max 0.30
_exptl_crystal_size_mid 0.20
_exptl_crystal_size_min 0.20
_refine_diff_density_max 1.125
_refine_diff_density_min -1.132
_refine_diff_density_rms 0.189
_refine_ls_extinction_method none
_refine_ls_goodness_of_fit_ref 1.195
_refine_ls_hydrogen_treatment constr
_refine_ls_matrix_type full
_refine_ls_number_parameters 120
_refine_ls_number_reflns 2249
_refine_ls_number_restraints 0
_refine_ls_restrained_S_all 1.195
_refine_ls_R_factor_all 0.0274
_refine_ls_R_factor_gt 0.0217
_refine_ls_shift/su_max 0.000
_refine_ls_shift/su_mean 0.000
_refine_ls_structure_factor_coef Fsqd
_refine_ls_weighting_details 'calc w=1/[\s^2^(Fo^2^)+(0.0317P)^2^+2.5144P] where P=(Fo^2^+2Fc^2^)/3'
_refine_ls_weighting_scheme calc
_refine_ls_wR_factor_gt 0.0626
_refine_ls_wR_factor_ref 0.0670
_reflns_number_gt 1969
_reflns_number_total 2249
_reflns_threshold_expression >2\s(I)
_cod_data_source_file b717127g.txt
_cod_data_source_block rw16i
_cod_depositor_comments
;
The following automatic conversions were performed:
'_symmetry_cell_setting' value 'Monoclinic' changed to 'monoclinic'
according to '/home/saulius/struct/CIF-dictionaries/cif_core.dic'
dictionary named 'cif_core.dic' version 2.4.1 from
2010-06-29.

'_exptl_absorpt_correction_type' value 'refdelF' changed to
'refdelf' according to
'/home/saulius/struct/CIF-dictionaries/cif_core.dic' dictionary named
'cif_core.dic' version 2.4.1 from 2010-06-29.

Automatic conversion script
Id: cif_fix_enum 1527 2010-12-29 10:47:43Z saulius 
;
_cod_original_sg_symbol_H-M 'P 21/c'
_cod_database_code 7003559

loop_
_symmetry_equiv_pos_as_xyz
'x, y, z'
'-x, y+1/2, -z+1/2'
'-x, -y, -z'
'x, -y-1/2, z-1/2'

loop_
_atom_site_label
_atom_site_type_symbol
_atom_site_fract_x
_atom_site_fract_y
_atom_site_fract_z
_atom_site_U_iso_or_equiv
_atom_site_adp_type
_atom_site_occupancy
_atom_site_symmetry_multiplicity
_atom_site_calc_flag
_atom_site_refinement_flags
_atom_site_disorder_assembly
_atom_site_disorder_group
Bi1 Bi 0.26083(2) 0.03214(3) 0.458810(14) 0.02314(10) Uani 1 1 d . . .
Cl1 Cl 0.02498(18) -0.1530(2) 0.41692(12) 0.0354(4) Uani 1 1 d . . .
Cl2 Cl 0.53395(16) 0.2271(2) 0.49172(10) 0.0297(3) Uani 1 1 d . . .
C1 C 0.3076(6) 0.0004(8) 0.3291(4) 0.0242(13) Uani 1 1 d . . .
C2 C 0.3530(6) -0.1431(8) 0.2969(4) 0.0278(14) Uani 1 1 d . . .
H2 H 0.3696 -0.2379 0.3317 0.033 Uiso 1 1 calc R . .
C3 C 0.3746(7) -0.1510(9) 0.2143(4) 0.0339(15) Uani 1 1 d . . .
H3 H 0.4051 -0.2513 0.1927 0.041 Uiso 1 1 calc R . .
C4 C 0.3523(7) -0.0144(10) 0.1631(5) 0.0350(16) Uani 1 1 d . . .
H4 H 0.3706 -0.0194 0.1070 0.042 Uiso 1 1 calc R . .
C5 C 0.3032(7) 0.1299(8) 0.1938(4) 0.0307(15) Uani 1 1 d . . .
H5 H 0.2835 0.2231 0.1580 0.037 Uiso 1 1 calc R . .
C6 C 0.2826(6) 0.1387(8) 0.2770(4) 0.0269(14) Uani 1 1 d . . .
C7 C 0.2422(7) 0.3000(8) 0.3134(4) 0.0290(14) Uani 1 1 d . . .
H7A H 0.3359 0.3598 0.3375 0.035 Uiso 1 1 calc R . .
H7B H 0.1843 0.3680 0.2676 0.035 Uiso 1 1 calc R . .
N1 N 0.1518(6) 0.2756(7) 0.3802(3) 0.0275(11) Uani 1 1 d . . .
C8 C 0.1601(9) 0.4225(10) 0.4351(5) 0.0400(17) Uani 1 1 d . . .
H8A H 0.2657 0.4464 0.4593 0.060 Uiso 1 1 calc R . .
H8B H 0.1046 0.4019 0.4808 0.060 Uiso 1 1 calc R . .
H8C H 0.1153 0.5165 0.4015 0.060 Uiso 1 1 calc R . .
C9 C -0.0082(7) 0.2442(9) 0.3403(5) 0.0381(17) Uani 1 1 d . . .
H9A H -0.0685 0.2313 0.3844 0.057 Uiso 1 1 calc R . .
H9B H -0.0144 0.1438 0.3063 0.057 Uiso 1 1 calc R . .
H9C H -0.0468 0.3369 0.3038 0.057 Uiso 1 1 calc R . .

loop_
_atom_site_aniso_label
_atom_site_aniso_U_11
_atom_site_aniso_U_22
_atom_site_aniso_U_33
_atom_site_aniso_U_23
_atom_site_aniso_U_13
_atom_site_aniso_U_12
Bi1 0.02216(13) 0.02530(15) 0.02209(15) -0.00044(10) 0.00452(8) -0.00012(9)
Cl1 0.0299(8) 0.0326(8) 0.0440(10) -0.0068(7) 0.0080(7) -0.0064(6)
Cl2 0.0297(7) 0.0266(8) 0.0305(9) 0.0034(6) 0.0000(6) -0.0022(6)
C1 0.013(2) 0.034(4) 0.024(3) -0.005(3) 0.001(2) -0.001(2)
C2 0.024(3) 0.029(4) 0.029(3) 0.003(3) 0.001(2) 0.006(2)
C3 0.025(3) 0.045(4) 0.032(4) -0.007(3) 0.005(3) 0.009(3)
C4 0.028(3) 0.054(5) 0.022(4) -0.011(3) 0.003(3) -0.002(3)
C5 0.032(3) 0.037(4) 0.022(3) 0.007(3) 0.003(2) 0.003(3)
C6 0.017(3) 0.035(4) 0.028(3) -0.002(3) 0.002(2) -0.001(2)
C7 0.028(3) 0.029(3) 0.029(4) 0.009(3) 0.005(2) 0.007(3)
N1 0.027(3) 0.026(3) 0.030(3) -0.008(2) 0.006(2) -0.002(2)
C8 0.045(4) 0.035(4) 0.043(4) 0.000(3) 0.015(3) 0.008(3)
C9 0.029(3) 0.035(4) 0.048(5) 0.011(3) 0.002(3) 0.006(3)

loop_
_atom_type_symbol
_atom_type_description
_atom_type_scat_dispersion_real
_atom_type_scat_dispersion_imag
_atom_type_scat_source
C C 0.0033 0.0016 'International Tables Vol C Tables 4.2.6.8 and 6.1.1.4'
H H 0.0000 0.0000 'International Tables Vol C Tables 4.2.6.8 and 6.1.1.4'
N N 0.0061 0.0033 'International Tables Vol C Tables 4.2.6.8 and 6.1.1.4'
Cl Cl 0.1484 0.1585 'International Tables Vol C Tables 4.2.6.8 and 6.1.1.4'
Bi Bi -4.1077 10.2566 'International Tables Vol C Tables 4.2.6.8 and 6.1.1.4'

loop_
_geom_angle_atom_site_label_1
_geom_angle_atom_site_label_2
_geom_angle_atom_site_label_3
_geom_angle
_geom_angle_site_symmetry_1
_geom_angle_site_symmetry_3
_geom_angle_publ_flag
C1 Bi1 N1 74.9(2) . . ?
C1 Bi1 Cl1 88.93(15) . . ?
N1 Bi1 Cl1 96.13(13) . . ?
C1 Bi1 Cl2 86.90(16) . 3_656 ?
N1 Bi1 Cl2 158.00(13) . 3_656 ?
Cl1 Bi1 Cl2 95.78(5) . 3_656 ?
C1 Bi1 Cl2 85.90(15) . . ?
N1 Bi1 Cl2 84.00(12) . . ?
Cl1 Bi1 Cl2 174.61(5) . . ?
Cl2 Bi1 Cl2 82.43(5) 3_656 . ?
Bi1 Cl2 Bi1 97.57(5) 3_656 . ?
C2 C1 C6 119.1(6) . . ?
C2 C1 Bi1 125.3(5) . . ?
C6 C1 Bi1 115.6(4) . . ?
C1 C2 C3 120.6(6) . . ?
C4 C3 C2 120.5(6) . . ?
C3 C4 C5 119.6(6) . . ?
C4 C5 C6 120.0(6) . . ?
C5 C6 C1 120.0(6) . . ?
C5 C6 C7 120.4(6) . . ?
C1 C6 C7 119.5(6) . . ?
N1 C7 C6 111.8(5) . . ?
C8 N1 C7 110.6(5) . . ?
C8 N1 C9 109.4(5) . . ?
C7 N1 C9 109.5(5) . . ?
C8 N1 Bi1 112.1(4) . . ?
C7 N1 Bi1 105.0(4) . . ?
C9 N1 Bi1 110.2(4) . . ?

loop_
_geom_bond_atom_site_label_1
_geom_bond_atom_site_label_2
_geom_bond_distance
_geom_bond_site_symmetry_2
_geom_bond_publ_flag
Bi1 C1 2.225(7) . ?
Bi1 N1 2.458(6) . ?
Bi1 Cl1 2.5947(16) . ?
Bi1 Cl2 2.8255(16) 3_656 ?
Bi1 Cl2 2.8992(16) . ?
Cl2 Bi1 2.8255(16) 3_656 ?
C1 C2 1.374(9) . ?
C1 C6 1.398(9) . ?
C2 C3 1.382(9) . ?
C3 C4 1.378(11) . ?
C4 C5 1.382(10) . ?
C5 C6 1.390(9) . ?
C6 C7 1.513(9) . ?
C7 N1 1.483(8) . ?
N1 C8 1.482(9) . ?
N1 C9 1.488(8) . ?

loop_
_geom_torsion_atom_site_label_1
_geom_torsion_atom_site_label_2
_geom_torsion_atom_site_label_3
_geom_torsion_atom_site_label_4
_geom_torsion
_geom_torsion_site_symmetry_1
_geom_torsion_site_symmetry_2
_geom_torsion_site_symmetry_3
_geom_torsion_site_symmetry_4
_geom_torsion_publ_flag
C1 Bi1 Cl2 Bi1 -87.41(17) . . . 3_656 ?
N1 Bi1 Cl2 Bi1 -162.64(13) . . . 3_656 ?
Cl2 Bi1 Cl2 Bi1 0.0 3_656 . . 3_656 ?
N1 Bi1 C1 C2 -165.5(5) . . . . ?
Cl1 Bi1 C1 C2 -68.9(5) . . . . ?
Cl2 Bi1 C1 C2 27.0(5) 3_656 . . . ?
Cl2 Bi1 C1 C2 109.6(5) . . . . ?
N1 Bi1 C1 C6 12.1(4) . . . . ?
Cl1 Bi1 C1 C6 108.8(4) . . . . ?
Cl2 Bi1 C1 C6 -155.4(4) 3_656 . . . ?
Cl2 Bi1 C1 C6 -72.8(4) . . . . ?
C6 C1 C2 C3 0.4(9) . . . . ?
Bi1 C1 C2 C3 178.0(5) . . . . ?
C1 C2 C3 C4 0.6(9) . . . . ?
C2 C3 C4 C5 -2.1(10) . . . . ?
C3 C4 C5 C6 2.7(10) . . . . ?
C4 C5 C6 C1 -1.7(9) . . . . ?
C4 C5 C6 C7 174.6(6) . . . . ?
C2 C1 C6 C5 0.2(8) . . . . ?
Bi1 C1 C6 C5 -177.6(4) . . . . ?
C2 C1 C6 C7 -176.1(5) . . . . ?
Bi1 C1 C6 C7 6.0(7) . . . . ?
C5 C6 C7 N1 150.6(5) . . . . ?
C1 C6 C7 N1 -33.1(8) . . . . ?
C6 C7 N1 C8 159.6(5) . . . . ?
C6 C7 N1 C9 -79.8(6) . . . . ?
C6 C7 N1 Bi1 38.5(6) . . . . ?
C1 Bi1 N1 C8 -147.6(5) . . . . ?
Cl1 Bi1 N1 C8 125.2(4) . . . . ?
Cl2 Bi1 N1 C8 -112.3(5) 3_656 . . . ?
Cl2 Bi1 N1 C8 -60.2(4) . . . . ?
C1 Bi1 N1 C7 -27.4(4) . . . . ?
Cl1 Bi1 N1 C7 -114.7(4) . . . . ?
Cl2 Bi1 N1 C7 7.8(6) 3_656 . . . ?
Cl2 Bi1 N1 C7 59.9(4) . . . . ?
C1 Bi1 N1 C9 90.4(5) . . . . ?
Cl1 Bi1 N1 C9 3.2(4) . . . . ?
Cl2 Bi1 N1 C9 125.6(4) 3_656 . . . ?
Cl2 Bi1 N1 C9 177.7(4) . . . . ?
